data_7027884
loop_
_publ_author_name
'B\"unzli, Jean-Claude G.'
'Ihringer, Fr\'ed\'eric'
'Dumy, Pascal'
'Sager, C\'edric'
'Rogers, Robin D.'

_publ_section_title
;
 Structural and dynamic properties of calixarene bimetallic complexes:
 solution versus solid-state structure of dinuclear complexes of EuIII and
 LuIII with substituted calix[8]arenes&#x200A;&#x2020;
;
_journal_issue 3
_journal_name_full 'Journal of the Chemical Society, Dalton Transactions'
_journal_page_first 497
_journal_paper_doi 10.1039/a706933b
_journal_year 1998
_chemical_formula_structural JCB1
_chemical_formula_sum 'C80 H92 Eu2 N16 O33'
_chemical_formula_weight 2109.62
_chemical_name_systematic
; 
 ? 
;
_space_group_IT_number 70
_symmetry_cell_setting orthorhombic
_symmetry_space_group_name_Hall '-F 2uv 2vw'
_symmetry_space_group_name_H-M 'F d d d :2'
_atom_sites_solution_hydrogens geom
_atom_sites_solution_primary direct
_atom_sites_solution_secondary difmap
_audit_creation_method SHELXL
_cell_angle_alpha 90.00
_cell_angle_beta 90.00
_cell_angle_gamma 90.00
_cell_formula_units_Z 16
_cell_length_a 27.1031(4)
_cell_length_b 34.9926(1)
_cell_length_c 43.0044(5)
_cell_measurement_reflns_used 7433
_cell_measurement_temperature 173(2)
_cell_measurement_theta_max 27.86
_cell_measurement_theta_min 1.06
_cell_volume 40785.7(8)
_computing_cell_refinement 'Siemens XSCANS'
_computing_data_collection 'Siemens XSCANS'
_computing_data_reduction 'Siemens SHELXTL'
_computing_molecular_graphics 'Siemens SHELXTL'
_computing_publication_material 'Siemens SHELXTL'
_computing_structure_refinement 'SHELXL-93 (Sheldrick, 1993)'
_computing_structure_solution 'SHELXS-86 (Sheldrick, 1990)'
_diffrn_ambient_temperature 173(2)
_diffrn_measurement_device 'Siemens SMART CCD area detector/platform'
_diffrn_radiation_monochromator graphite
_diffrn_radiation_source 'normal-focus sealed tube'
_diffrn_radiation_type MoK\a
_diffrn_radiation_wavelength 0.71073
_diffrn_reflns_av_R_equivalents 0.1092
_diffrn_reflns_av_sigmaI/netI 0.1061
_diffrn_reflns_limit_h_max 35
_diffrn_reflns_limit_h_min -33
_diffrn_reflns_limit_k_max 45
_diffrn_reflns_limit_k_min -36
_diffrn_reflns_limit_l_max 55
_diffrn_reflns_limit_l_min -47
_diffrn_reflns_number 55357
_diffrn_reflns_theta_max 27.86
_diffrn_reflns_theta_min 1.06
_exptl_absorpt_coefficient_mu 1.301
_exptl_absorpt_correction_T_max 0.97
_exptl_absorpt_correction_T_min 0.72
_exptl_absorpt_correction_type SADABS
_exptl_crystal_colour yellow
_exptl_crystal_density_diffrn 1.374
_exptl_crystal_description parallelepiped
_exptl_crystal_F_000 17184
_exptl_crystal_size_max 0.18
_exptl_crystal_size_mid 0.20
_exptl_crystal_size_min 0.60
_refine_diff_density_max 1.782
_refine_diff_density_min -0.689
_refine_diff_density_rms 0.202
_refine_ls_extinction_coef 0.000039(6)
_refine_ls_extinction_expression Fc^*^=kFc[1+0.001xFc^2^\l^3^/sin(2\q)]^-1/4^
_refine_ls_extinction_method SHELXL
_refine_ls_goodness_of_fit_all 1.056
_refine_ls_goodness_of_fit_obs 1.255
_refine_ls_hydrogen_treatment 'riding model'
_refine_ls_matrix_type full
_refine_ls_number_parameters 570
_refine_ls_number_reflns 11904
_refine_ls_number_restraints 0
_refine_ls_restrained_S_all 1.097
_refine_ls_restrained_S_obs 1.255
_refine_ls_R_factor_all 0.2032
_refine_ls_R_factor_obs 0.0983
_refine_ls_shift/esd_max 2.279
_refine_ls_shift/esd_mean 0.115
_refine_ls_structure_factor_coef Fsqd
_refine_ls_weighting_scheme '0.1543, 381.7907'
_refine_ls_wR_factor_all 0.3322
_refine_ls_wR_factor_obs 0.2521
_reflns_number_observed 5283
_reflns_number_total 11913
_reflns_observed_criterion >2sigma(I)
_cod_data_source_file b706933sup1.cif
_cod_data_source_block 7/06933B/DAP
_cod_depositor_comments
;
The following automatic conversions were performed:

'_symmetry_cell_setting' value 'Orthorhombic' changed to
'orthorhombic' according to
/home/saulius/struct/CIF-dictionaries/cif_core.dic dictionary named
'cif_core.dic' version 2.4.2 from 2011-04-26.

Automatic conversion script
Id: cif_fix_values 1891 2012-01-12 08:04:46Z andrius 
;
_cod_original_sg_symbol_H-M Fddd
_cod_database_code 7027884

loop_
_symmetry_equiv_pos_as_xyz
'x, y, z'
'-x+3/4, -y+3/4, z'
'-x+3/4, y, -z+3/4'
'x, -y+3/4, -z+3/4'
'x, y+1/2, z+1/2'
'-x+3/4, -y+5/4, z+1/2'
'-x+3/4, y+1/2, -z+5/4'
'x, -y+5/4, -z+5/4'
'x+1/2, y, z+1/2'
'-x+5/4, -y+3/4, z+1/2'
'-x+5/4, y, -z+5/4'
'x+1/2, -y+3/4, -z+5/4'
'x+1/2, y+1/2, z'
'-x+5/4, -y+5/4, z'
'-x+5/4, y+1/2, -z+3/4'
'x+1/2, -y+5/4, -z+3/4'
'-x, -y, -z'
'x-3/4, y-3/4, -z'
'x-3/4, -y, z-3/4'
'-x, y-3/4, z-3/4'
'-x, -y+1/2, -z+1/2'
'x-3/4, y-1/4, -z+1/2'
'x-3/4, -y+1/2, z-1/4'
'-x, y-1/4, z-1/4'
'-x+1/2, -y, -z+1/2'
'x-1/4, y-3/4, -z+1/2'
'x-1/4, -y, z-1/4'
'-x+1/2, y-3/4, z-1/4'
'-x+1/2, -y+1/2, -z'
'x-1/4, y-1/4, -z'
'x-1/4, -y+1/2, z-3/4'
'-x+1/2, y-1/4, z-3/4'

loop_
_atom_site_aniso_label
_atom_site_aniso_U_11
_atom_site_aniso_U_22
_atom_site_aniso_U_33
_atom_site_aniso_U_23
_atom_site_aniso_U_13
_atom_site_aniso_U_12
Eu 0.0344(3) 0.0943(5) 0.0390(3) 0.0024(3) -0.0017(2) -0.0137(3)
O1 0.046(4) 0.108(7) 0.048(5) 0.006(4) -0.004(3) -0.018(4)
O2 0.066(6) 0.126(9) 0.085(6) 0.001(6) -0.009(5) 0.005(6)
O3 0.049(4) 0.117(8) 0.085(6) 0.017(5) -0.023(4) -0.009(5)
O4 0.034(3) 0.103(6) 0.046(4) 0.003(4) 0.002(3) -0.016(4)
O5 0.149(10) 0.135(10) 0.042(5) -0.004(6) -0.021(6) 0.002(8)
O6 0.096(7) 0.132(10) 0.067(6) -0.022(6) -0.014(5) 0.002(7)
O7 0.091(8) 0.340(22) 0.064(7) -0.040(10) -0.017(6) -0.003(10)
O8 0.103(9) 0.282(18) 0.119(10) -0.048(11) -0.039(8) 0.061(11)
O9 0.078(8) 0.184(14) 0.152(12) 0.055(10) -0.022(7) 0.038(9)
O10 0.055(6) 0.210(14) 0.102(8) 0.029(8) -0.023(6) -0.005(8)
O11 0.036(15) 0.160(48) 0.248(67) 0.119(43) 0.014(29) 0.001(22)
O12 0.023(20) 0.266(42) 0.121(29) 0.102(28) 0.009(20) 0.022(28)
O11B 0.030(11) 0.179(45) 0.100(18) 0.034(20) -0.012(11) 0.010(17)
O12B 0.004(14) 0.276(44) 0.148(37) 0.143(33) 0.005(16) 0.006(22)
O13 0.045(4) 0.111(7) 0.049(4) 0.010(4) 0.001(3) -0.019(4)
O14 0.058(5) 0.089(6) 0.066(5) -0.013(4) 0.021(4) -0.015(4)
O15 0.045(6) 0.139(11) 0.038(6) 0.000 0.000 -0.027(6)
N1 0.069(7) 0.104(10) 0.063(8) -0.018(7) -0.016(6) -0.009(7)
N2 0.083(11) 0.231(20) 0.098(11) -0.011(12) -0.012(9) -0.023(11)
N3 0.054(7) 0.176(16) 0.081(8) 0.023(10) -0.028(6) 0.016(9)
N4 0.054(8) 0.168(14) 0.145(15) 0.083(12) 0.016(10) 0.008(8)
N5 0.058(6) 0.143(11) 0.049(6) 0.009(6) 0.004(5) -0.035(7)
N6 0.045(5) 0.126(10) 0.059(6) -0.014(6) -0.005(5) -0.006(6)
N7 0.083(25) 0.196(48) 0.047(11) 0.020(15) -0.016(12) -0.061(21)
C1 0.028(5) 0.101(10) 0.049(6) 0.016(6) 0.000(4) -0.019(5)
C2 0.036(5) 0.083(9) 0.062(7) -0.001(7) -0.009(5) -0.019(6)
C3 0.034(5) 0.079(9) 0.076(8) -0.015(7) -0.010(5) -0.007(5)
C4 0.040(6) 0.086(9) 0.058(7) -0.005(7) -0.007(5) -0.012(6)
C5 0.050(6) 0.086(9) 0.048(7) 0.011(6) -0.005(5) -0.013(6)
C6 0.031(5) 0.101(10) 0.058(7) -0.013(7) -0.008(5) -0.019(5)
C7 0.046(6) 0.100(10) 0.080(9) -0.006(8) -0.015(6) -0.025(6)
C8 0.052(7) 0.085(9) 0.073(8) 0.006(7) -0.012(6) -0.012(6)
C9 0.089(9) 0.075(9) 0.078(9) 0.009(7) -0.047(8) -0.006(8)
C10 0.058(7) 0.111(11) 0.055(7) 0.021(7) -0.009(6) -0.009(7)
C11 0.059(8) 0.136(13) 0.064(8) 0.005(8) -0.017(7) 0.002(8)
C12 0.043(7) 0.153(14) 0.085(10) 0.002(10) 0.000(7) -0.006(8)
C13 0.066(9) 0.132(14) 0.085(10) 0.027(9) -0.026(8) -0.025(9)
C14 0.070(8) 0.106(11) 0.060(7) 0.022(7) -0.008(6) 0.003(8)
C15 0.064(7) 0.120(12) 0.027(6) 0.003(6) -0.012(5) -0.015(8)
C16 0.042(6) 0.127(13) 0.042(6) 0.019(7) -0.004(5) -0.007(7)
C17 0.042(6) 0.116(12) 0.050(7) 0.009(7) -0.008(5) -0.016(6)
C18 0.054(7) 0.129(12) 0.043(7) 0.001(7) -0.009(5) -0.012(8)
C19 0.057(8) 0.138(14) 0.051(7) 0.032(8) -0.011(6) 0.007(8)
C20 0.064(8) 0.123(12) 0.045(7) 0.009(7) -0.011(6) -0.014(8)
C21 0.047(6) 0.089(9) 0.060(7) -0.002(6) -0.011(5) -0.009(6)
C22 0.032(5) 0.092(9) 0.076(8) 0.014(7) -0.002(5) -0.011(6)
C23 0.036(5) 0.079(8) 0.062(7) -0.004(6) 0.009(5) -0.012(5)
C24 0.039(5) 0.085(9) 0.058(7) 0.010(6) 0.012(5) -0.010(5)
C25 0.057(7) 0.091(9) 0.086(9) 0.033(7) 0.024(7) 0.014(7)
C26 0.038(6) 0.115(12) 0.104(11) 0.049(9) 0.013(7) -0.005(6)
C27 0.033(5) 0.109(10) 0.091(9) 0.011(8) 0.001(6) -0.010(6)
C28 0.048(6) 0.081(8) 0.054(7) 0.007(6) 0.002(5) -0.028(6)
C29 0.062(8) 0.128(12) 0.039(6) 0.005(7) 0.009(5) -0.010(8)
C30 0.087(11) 0.315(29) 0.065(10) -0.025(13) 0.017(8) -0.099(15)
C31 0.079(10) 0.183(17) 0.052(8) 0.020(9) 0.002(7) -0.033(10)
C32 0.054(7) 0.125(11) 0.043(7) 0.000(7) 0.014(5) -0.022(7)
C33 0.038(7) 0.275(24) 0.075(10) -0.045(12) -0.002(6) 0.028(10)
C34 0.052(7) 0.136(12) 0.046(7) -0.011(7) 0.002(5) -0.011(7)
C35 0.123(24) 0.186(67) 0.063(16) 0.016(22) 0.079(21) 0.020(27)
C36 0.243(46) 0.038(14) 0.074(20) 0.034(13) -0.040(22) -0.054(21)
C37 0.525(125) 0.150(35) 0.074(21) 0.071(24) -0.142(43) -0.189(49)

loop_
_atom_site_label
_atom_site_type_symbol
_atom_site_fract_x
_atom_site_fract_y
_atom_site_fract_z
_atom_site_U_iso_or_equiv
_atom_site_thermal_displace_type
_atom_site_occupancy
_atom_site_calc_flag
_atom_site_refinement_flags
_atom_site_disorder_group
Eu Eu 0.87517(2) 0.32056(2) 0.101197(12) 0.0559(3) Uani 1 d . .
O1 O 0.8230(3) 0.2940(2) 0.0662(2) 0.067(2) Uani 1 d . .
O2 O 0.8618(3) 0.2387(3) 0.1110(2) 0.092(3) Uani 1 d . .
O3 O 0.9371(3) 0.2976(3) 0.1291(2) 0.084(3) Uani 1 d . .
O4 O 0.9254(2) 0.3748(2) 0.0901(2) 0.061(2) Uani 1 d . .
O5 O 0.7978(4) 0.2849(4) -0.0772(2) 0.108(4) Uani 1 d . .
O6 O 0.8133(4) 0.2276(4) -0.0673(2) 0.099(3) Uani 1 d . .
O7 O 0.9946(4) 0.1752(5) 0.0034(3) 0.165(7) Uani 1 d . .
O8 O 1.0439(5) 0.1658(5) 0.0423(3) 0.168(6) Uani 1 d . .
O9 O 1.1402(4) 0.2291(5) 0.1686(3) 0.138(5) Uani 1 d . .
O10 O 1.1562(4) 0.2889(4) 0.1722(3) 0.122(5) Uani 1 d . .
O11 O 1.1505(17) 0.4007(16) 0.0756(14) 0.148(27) Uani 0.50 d P 1
O12 O 1.1187(12) 0.3975(27) 0.0196(16) 0.137(17) Uani 0.50 d P 1
O11B O 1.1538(14) 0.3841(16) 0.0646(9) 0.103(15) Uani 0.50 d P 2
O12B O 1.1329(11) 0.4010(28) 0.0254(18) 0.143(21) Uani 0.50 d P 2
O13 O 0.8100(3) 0.3056(3) 0.1360(2) 0.068(2) Uani 1 d . .
O14 O 0.9249(3) 0.3015(2) 0.0582(2) 0.071(2) Uani 1 d . .
O15 O 0.8750 0.3750 0.1458(2) 0.074(4) Uani 1 d S .
N1 N 0.8069(4) 0.2604(4) -0.0587(3) 0.079(3) Uani 1 d . .
N2 N 1.0037(6) 0.1759(6) 0.0307(4) 0.137(6) Uani 1 d . .
N3 N 1.1286(5) 0.2624(6) 0.1665(3) 0.104(5) Uani 1 d . .
N4 N 1.1193(5) 0.3927(5) 0.0492(4) 0.122(6) Uani 1 d . .
N5 N 0.7350(4) 0.2869(4) 0.1541(2) 0.083(4) Uani 1 d . .
N6 N 0.9805(3) 0.2853(3) 0.0210(2) 0.076(3) Uani 1 d . .
N7 N 0.8884(10) 0.3613(9) 0.1975(5) 0.109(15) Uani 0.50 d P .
C1 C 0.8186(3) 0.2849(4) 0.0367(2) 0.059(3) Uani 1 d . .
C2 C 0.8218(4) 0.2473(4) 0.0265(3) 0.061(3) Uani 1 d . .
C3 C 0.8186(4) 0.2387(4) -0.0053(3) 0.063(3) Uani 1 d . .
H3A H 0.8220(4) 0.2131(4) -0.0124(3) 0.076 Uiso 1 calc R .
C4 C 0.8105(4) 0.2687(4) -0.0264(3) 0.061(3) Uani 1 d . .
C5 C 0.8068(4) 0.3065(4) -0.0164(2) 0.061(3) Uani 1 d . .
H5A H 0.8014(4) 0.3261(4) -0.0313(2) 0.074 Uiso 1 calc R .
C6 C 0.8109(4) 0.3160(4) 0.0144(3) 0.063(3) Uani 1 d . .
C7 C 0.8290(4) 0.2168(4) 0.0498(3) 0.075(4) Uani 1 d . .
H7A H 0.8173(4) 0.1924(4) 0.0409(3) 0.091 Uiso 1 calc R .
H7B H 0.8080(4) 0.2226(4) 0.0681(3) 0.091 Uiso 1 calc R .
C8 C 0.8830(4) 0.2111(4) 0.0613(3) 0.070(3) Uani 1 d . .
C9 C 0.8958(5) 0.2217(4) 0.0926(3) 0.081(4) Uani 1 d . .
C10 C 0.9442(4) 0.2140(4) 0.1033(3) 0.075(4) Uani 1 d . .
C11 C 0.9789(5) 0.1983(4) 0.0833(3) 0.087(4) Uani 1 d . .
H11A H 1.0112(5) 0.1925(4) 0.0905(3) 0.104 Uiso 1 calc R .
C12 C 0.9664(5) 0.1914(5) 0.0532(4) 0.094(5) Uani 1 d . .
C13 C 0.9188(5) 0.1978(5) 0.0420(4) 0.094(5) Uani 1 d . .
H13A H 0.9114(5) 0.1927(5) 0.0209(4) 0.113 Uiso 1 calc R .
C14 C 0.9577(5) 0.2208(4) 0.1378(3) 0.079(4) Uani 1 d . .
H14A H 0.9276(5) 0.2283(4) 0.1493(3) 0.094 Uiso 1 calc R .
H14B H 0.9699(5) 0.1966(4) 0.1469(3) 0.094 Uiso 1 calc R .
C15 C 0.9963(4) 0.2512(5) 0.1418(2) 0.070(4) Uani 1 d . .
C16 C 0.9830(4) 0.2901(5) 0.1374(3) 0.070(4) Uani 1 d . .
C17 C 1.0180(4) 0.3190(4) 0.1414(3) 0.069(4) Uani 1 d . .
C18 C 1.0654(4) 0.3084(5) 0.1515(2) 0.075(4) Uani 1 d . .
H18A H 1.0891(4) 0.3278(5) 0.1556(2) 0.090 Uiso 1 calc R .
C19 C 1.0782(5) 0.2702(5) 0.1557(3) 0.082(4) Uani 1 d . .
C20 C 1.0450(5) 0.2417(5) 0.1509(3) 0.077(4) Uani 1 d . .
H20A H 1.0543(5) 0.2158(5) 0.1536(3) 0.093 Uiso 1 calc R .
C21 C 1.0036(4) 0.3604(4) 0.1350(3) 0.065(3) Uani 1 d . .
H21A H 0.9683(4) 0.3641(4) 0.1402(3) 0.078 Uiso 1 calc R .
H21B H 1.0232(4) 0.3775(4) 0.1485(3) 0.078 Uiso 1 calc R .
C22 C 1.0118(4) 0.3710(4) 0.1018(3) 0.067(3) Uani 1 d . .
C23 C 0.9726(4) 0.3771(3) 0.0807(3) 0.059(3) Uani 1 d . .
C24 C 0.9822(4) 0.3864(3) 0.0485(3) 0.061(3) Uani 1 d . .
C25 C 1.0310(4) 0.3897(4) 0.0393(3) 0.078(4) Uani 1 d . .
H25A H 1.0386(4) 0.3947(4) 0.0181(3) 0.093 Uiso 1 calc R .
C26 C 1.0684(4) 0.3859(4) 0.0605(4) 0.086(5) Uani 1 d . .
C27 C 1.0598(4) 0.3765(4) 0.0910(3) 0.078(4) Uani 1 d . .
H27A H 1.0868(4) 0.3736(4) 0.1049(3) 0.093 Uiso 1 calc R .
C28 C 0.9411(4) 0.3931(4) 0.0256(3) 0.061(3) Uani 1 d . .
H28A H 0.9092(4) 0.3865(4) 0.0355(3) 0.073 Uiso 1 calc R .
H28B H 0.9456(4) 0.3760(4) 0.0075(3) 0.073 Uiso 1 calc R .
C29 C 0.7678(5) 0.2925(4) 0.1317(3) 0.076(4) Uani 1 d . .
H29A H 0.7585(5) 0.2861(4) 0.1110(3) 0.091 Uiso 1 calc R .
C30 C 0.6866(6) 0.2701(7) 0.1486(3) 0.156(10) Uani 1 d . .
H30A H 0.6836(21) 0.2632(38) 0.1266(8) 0.187 Uiso 1 calc R .
H30B H 0.6609(6) 0.2887(14) 0.1540(30) 0.187 Uiso 1 calc R .
H30C H 0.6828(20) 0.2472(22) 0.1614(24) 0.187 Uiso 1 calc R .
C31 C 0.7472(5) 0.2971(5) 0.1875(3) 0.105(6) Uani 1 d . .
H31A H 0.7777(19) 0.3121(23) 0.1880(3) 0.126 Uiso 1 calc R .
H31B H 0.7517(33) 0.2736(5) 0.1996(6) 0.126 Uiso 1 calc R .
H31C H 0.7202(16) 0.3121(22) 0.1964(7) 0.126 Uiso 1 calc R .
C32 C 0.9676(4) 0.2930(4) 0.0500(3) 0.074(4) Uani 1 d . .
H32A H 0.9924(4) 0.2919(4) 0.0656(3) 0.089 Uiso 1 calc R .
C33 C 1.0315(4) 0.2751(6) 0.0123(3) 0.129(8) Uani 1 d . .
H33A H 1.0546(5) 0.2866(27) 0.0271(16) 0.155 Uiso 1 calc R .
H33B H 1.0387(15) 0.2846(28) -0.0086(11) 0.155 Uiso 1 calc R .
H33C H 1.0352(12) 0.2472(7) 0.0127(25) 0.155 Uiso 1 calc R .
C34 C 0.9451(4) 0.2869(4) -0.0034(3) 0.078(4) Uani 1 d . .
H34A H 0.9136(9) 0.2961(21) 0.0048(4) 0.094 Uiso 1 calc R .
H34B H 0.9407(20) 0.2613(6) -0.0123(12) 0.094 Uiso 1 calc R .
H34C H 0.9567(14) 0.3044(17) -0.0197(9) 0.094 Uiso 1 calc R .
C35 C 0.8768(17) 0.3847(19) 0.1731(6) 0.124(25) Uani 0.50 d P .
H35A H 0.8722(17) 0.4114(19) 0.1774(6) 0.149 Uiso 0.50 d PR .
C36 C 0.8841(15) 0.3192(7) 0.1940(7) 0.118(15) Uani 0.50 d P .
H36A H 0.8778(15) 0.3132(7) 0.1726(7) 0.142 Uiso 0.50 d PR .
H36B H 0.9148(15) 0.3077(7) 0.2003(7) 0.142 Uiso 0.50 d PR .
H36C H 0.8579(15) 0.3093(7) 0.2067(7) 0.142 Uiso 0.50 d PR .
C37 C 0.8956(28) 0.3795(14) 0.2308(7) 0.250(44) Uani 0.50 d P .
H37A H 0.8970(28) 0.4069(14) 0.2313(7) 0.299 Uiso 0.50 d PR .
H37B H 0.8696(28) 0.3708(14) 0.2442(7) 0.299 Uiso 0.50 d PR .
H37C H 0.9265(28) 0.3692(14) 0.2378(7) 0.299 Uiso 0.50 d PR .
O1WB O 0.8502(15) 0.2272(12) 0.1777(10) 0.078(12) Uiso 0.25 d P 1
O1WA O 0.8388(13) 0.2183(10) 0.1682(8) 0.061(9) Uiso 0.25 d P 2

loop_
_atom_type_symbol
_atom_type_description
_atom_type_scat_dispersion_real
_atom_type_scat_dispersion_imag
_atom_type_scat_source
C C 0.0033 0.0016 'International Tables Vol C Tables 4.2.6.8 and 6.1.1.4'
H H 0.0000 0.0000 'International Tables Vol C Tables 4.2.6.8 and 6.1.1.4'
N N 0.0061 0.0033 'International Tables Vol C Tables 4.2.6.8 and 6.1.1.4'
O O 0.0106 0.0060 'International Tables Vol C Tables 4.2.6.8 and 6.1.1.4'
Eu Eu -0.1578 3.6682 'International Tables Vol C Tables 4.2.6.8 and 6.1.1.4'

loop_
_geom_angle_atom_site_label_1
_geom_angle_atom_site_label_2
_geom_angle_atom_site_label_3
_geom_angle
_geom_angle_site_symmetry_1
_geom_angle_site_symmetry_3
O3 Eu O1 133.2(3) . .
O3 Eu O13 98.2(3) . .
O1 Eu O13 82.1(3) . .
O3 Eu O4 88.0(3) . .
O1 Eu O4 123.4(3) . .
O13 Eu O4 136.6(3) . .
O3 Eu O14 83.8(3) . .
O1 Eu O14 73.9(3) . .
O13 Eu O14 148.0(3) . .
O4 Eu O14 75.2(3) . .
O3 Eu O4 146.1(3) . 2_655
O1 Eu O4 80.7(3) . 2_655
O13 Eu O4 82.9(3) . 2_655
O4 Eu O4 69.6(3) . 2_655
O14 Eu O4 113.0(3) . 2_655
O3 Eu O15 82.7(3) . .
O1 Eu O15 139.4(2) . .
O13 Eu O15 72.9(2) . .
O4 Eu O15 65.3(2) . .
O14 Eu O15 138.5(2) . .
O4 Eu O15 65.1(2) 2_655 .
O3 Eu O2 70.1(3) . .
O1 Eu O2 67.4(3) . .
O13 Eu O2 66.4(3) . .
O4 Eu O2 151.9(3) . .
O14 Eu O2 84.8(3) . .
O4 Eu O2 137.7(2) 2_655 .
O15 Eu O2 126.0(3) . .
O3 Eu Eu 111.4(3) . 2_655
O1 Eu Eu 114.1(2) . 2_655
O13 Eu Eu 102.6(2) . 2_655
O4 Eu Eu 37.3(2) . 2_655
O14 Eu Eu 106.3(2) . 2_655
O4 Eu Eu 37.1(2) 2_655 2_655
O15 Eu Eu 45.22(15) . 2_655
O2 Eu Eu 168.9(2) . 2_655
C1 O1 Eu 142.9(6) . .
C9 O2 Eu 105.2(8) . .
C16 O3 Eu 158.9(8) . .
C23 O4 Eu 130.6(7) . .
C23 O4 Eu 123.8(7) . 2_655
Eu O4 Eu 105.6(2) . 2_655
C29 O13 Eu 132.0(7) . .
C32 O14 Eu 144.1(8) . .
C35 O15 C35 32.6(60) 2_655 .
C35 O15 Eu 119.0(30) 2_655 .
C35 O15 Eu 151.3(31) . .
C35 O15 Eu 151.3(31) 2_655 2_655
C35 O15 Eu 119.1(30) . 2_655
Eu O15 Eu 89.6(3) . 2_655
O5 N1 O6 120.4(12) . .
O5 N1 C4 121.1(13) . .
O6 N1 C4 118.5(13) . .
O7 N2 O8 124.2(17) . .
O7 N2 C12 120.1(16) . .
O8 N2 C12 115.6(14) . .
O9 N3 O10 124.0(14) . .
O9 N3 C19 116.3(17) . .
O10 N3 C19 119.7(17) . .
O12B N4 O11B 108.3(30) . .
O12 N4 O11 139.5(35) . .
O12B N4 C26 130.1(23) . .
O11B N4 C26 120.7(25) . .
O12 N4 C26 109.6(22) . .
O11 N4 C26 108.7(24) . .
C29 N5 C30 122.9(11) . .
C29 N5 C31 120.6(10) . .
C30 N5 C31 116.4(10) . .
C32 N6 C34 120.6(10) . .
C32 N6 C33 122.3(10) . .
C34 N6 C33 117.1(10) . .
C35 N7 N7 71.5(34) 2_655 2_655
C35 N7 C35 30.1(57) 2_655 .
N7 N7 C35 51.8(22) 2_655 .
C35 N7 C36 90.2(39) 2_655 .
N7 N7 C36 138.2(42) 2_655 .
C35 N7 C36 120.2(33) . .
C35 N7 C37 146.3(48) 2_655 .
N7 N7 C37 75.6(32) 2_655 .
C35 N7 C37 118.7(37) . .
C36 N7 C37 120.0(25) . .
C35 N7 C37 123.3(42) 2_655 2_655
N7 N7 C37 62.1(26) 2_655 2_655
C35 N7 C37 113.6(35) . 2_655
C36 N7 C37 103.1(25) . 2_655
C37 N7 C37 40.6(44) . 2_655
O1 C1 C2 122.0(11) . .
O1 C1 C6 117.6(12) . .
C2 C1 C6 120.4(10) . .
C1 C2 C3 120.6(11) . .
C1 C2 C7 118.3(11) . .
C3 C2 C7 121.1(12) . .
C2 C3 C4 118.7(12) . .
C5 C4 N1 119.3(12) . .
C5 C4 C3 121.3(11) . .
N1 C4 C3 119.3(12) . .
C6 C5 C4 121.6(11) . .
C5 C6 C1 117.5(12) . .
C5 C6 C28 122.4(12) . 2_655
C1 C6 C28 120.1(10) . 2_655
C2 C7 C8 115.7(10) . .
C13 C8 C9 119.1(12) . .
C13 C8 C7 121.5(11) . .
C9 C8 C7 119.4(12) . .
O2 C9 C10 121.6(12) . .
O2 C9 C8 119.8(12) . .
C10 C9 C8 118.6(14) . .
C11 C10 C9 120.1(12) . .
C11 C10 C14 119.8(11) . .
C9 C10 C14 120.1(12) . .
C12 C11 C10 119.5(12) . .
C11 C12 C13 122.0(14) . .
C11 C12 N2 120.7(13) . .
C13 C12 N2 117.3(14) . .
C8 C13 C12 120.4(14) . .
C15 C14 C10 112.6(10) . .
C20 C15 C16 119.9(12) . .
C20 C15 C14 120.9(14) . .
C16 C15 C14 119.2(11) . .
O3 C16 C17 121.8(14) . .
O3 C16 C15 117.8(12) . .
C17 C16 C15 120.4(11) . .
C18 C17 C16 117.9(13) . .
C18 C17 C21 122.6(12) . .
C16 C17 C21 119.5(11) . .
C19 C18 C17 121.2(13) . .
C20 C19 C18 121.3(12) . .
C20 C19 N3 122.0(16) . .
C18 C19 N3 116.7(15) . .
C19 C20 C15 119.2(15) . .
C22 C21 C17 111.8(10) . .
C27 C22 C23 117.8(11) . .
C27 C22 C21 119.5(11) . .
C23 C22 C21 122.6(9) . .
O4 C23 C22 121.0(10) . .
O4 C23 C24 118.2(9) . .
C22 C23 C24 120.8(9) . .
C25 C24 C23 117.8(11) . .
C25 C24 C28 120.4(10) . .
C23 C24 C28 121.8(9) . .
C26 C25 C24 120.5(12) . .
C25 C26 C27 122.3(11) . .
C25 C26 N4 117.1(13) . .
C27 C26 N4 120.6(13) . .
C26 C27 C22 120.6(12) . .
C24 C28 C6 112.4(9) . 2_655
O13 C29 N5 124.0(11) . .
O14 C32 N6 124.0(11) . .
C35 C35 N7 94.1(44) 2_655 2_655
C35 C35 O15 73.7(30) 2_655 .
N7 C35 O15 155.0(49) 2_655 .
C35 C35 N7 55.8(37) 2_655 .
N7 C35 N7 56.7(30) 2_655 .
O15 C35 N7 125.2(53) . .
C35 C35 C36 146.2(43) 2_655 2_655
N7 C35 C36 52.5(30) 2_655 2_655
O15 C35 C36 134.0(45) . 2_655
N7 C35 C36 100.8(25) . 2_655
N7 C36 C35 37.3(14) . 2_655
C37 C37 N7 76.8(19) 2_655 .
C37 C37 N7 62.7(39) 2_655 2_655
N7 C37 N7 42.3(20) . 2_655

loop_
_geom_bond_atom_site_label_1
_geom_bond_atom_site_label_2
_geom_bond_distance
_geom_bond_site_symmetry_2
Eu O3 2.215(8) .
Eu O1 2.266(7) .
Eu O13 2.375(7) .
Eu O4 2.384(7) .
Eu O14 2.384(7) .
Eu O4 2.399(8) 2_655
Eu O15 2.704(7) .
Eu O2 2.919(12) .
Eu Eu 3.8096(13) 2_655
O1 C1 1.313(12) .
O2 C9 1.35(2) .
O3 C16 1.322(13) .
O4 C23 1.344(11) .
O4 Eu 2.399(8) 2_655
O5 N1 1.195(14) .
O6 N1 1.219(14) .
O7 N2 1.20(2) .
O8 N2 1.25(2) .
O9 N3 1.21(2) .
O10 N3 1.22(2) .
O11 N4 1.44(6) .
O12 N4 1.29(7) .
O11B N4 1.19(4) .
O12B N4 1.13(7) .
O13 C29 1.247(13) .
O14 C32 1.247(13) .
O15 C35 1.22(3) 2_655
O15 C35 1.22(3) .
O15 Eu 2.704(7) 2_655
N1 C4 1.42(2) .
N2 C12 1.50(2) .
N3 C19 1.47(2) .
N4 C26 1.48(2) .
N5 C29 1.324(13) .
N5 C30 1.46(2) .
N5 C31 1.516(15) .
N6 C32 1.324(14) .
N6 C34 1.423(14) .
N6 C33 1.476(15) .
N7 C35 1.13(3) 2_655
N7 N7 1.20(6) 2_655
N7 C35 1.37(5) .
N7 C36 1.48(4) .
N7 C37 1.58(4) .
N7 C37 1.73(5) 2_655
C1 C2 1.39(2) .
C1 C6 1.47(2) .
C2 C3 1.40(2) .
C2 C7 1.48(2) .
C3 C4 1.41(2) .
C4 C5 1.39(2) .
C5 C6 1.372(15) .
C6 C28 1.51(2) 2_655
C7 C8 1.557(15) .
C8 C13 1.36(2) .
C8 C9 1.44(2) .
C9 C10 1.42(2) .
C10 C11 1.39(2) .
C10 C14 1.54(2) .
C11 C12 1.36(2) .
C12 C13 1.39(2) .
C14 C15 1.50(2) .
C15 C20 1.42(2) .
C15 C16 1.42(2) .
C16 C17 1.40(2) .
C17 C18 1.41(2) .
C17 C21 1.53(2) .
C18 C19 1.39(2) .
C19 C20 1.36(2) .
C21 C22 1.49(2) .
C22 C27 1.395(15) .
C22 C23 1.414(15) .
C23 C24 1.446(15) .
C24 C25 1.386(15) .
C24 C28 1.507(15) .
C25 C26 1.37(2) .
C26 C27 1.38(2) .
C28 C6 1.51(2) 2_655
C35 C35 0.69(13) 2_655
C35 N7 1.13(3) 2_655
C35 C36 1.87(6) 2_655
C36 C35 1.87(6) 2_655
C37 C37 1.16(13) 2_655
C37 N7 1.73(5) 2_655
